data_7156148
loop_
_publ_author_name
'Wang, Ting'
'Qing, Xushun'
'Dai, Chenlu'
'Su, Zhenjie'
'Wang, Cunde'

_publ_section_title
;
 Regioselective construction of 1,3-diaryl tetrahydroindazolones via the
 three-component reaction of 1,3-cyclohexanediones, \b-nitrostyrenes and
 arylhydrazines.
;
_journal_issue 14
_journal_name_full 'Organic &amp; biomolecular chemistry'
_journal_page_first 2456
_journal_page_last 2463
_journal_paper_doi 10.1039/C8OB00304A
_journal_volume 16
_journal_year 2018
_chemical_formula_moiety '	C17 H14 N2 O S'
_chemical_formula_sum 'C17 H14 N2 O S'
_chemical_formula_weight 294.36
_space_group_IT_number 61
_space_group_name_Hall '-P 2ac 2ab'
_space_group_name_H-M_alt 'P b c a'
_symmetry_cell_setting orthorhombic
_symmetry_space_group_name_Hall '-P 2ac 2ab'
_symmetry_space_group_name_H-M 'P b c a'
_atom_sites_solution_hydrogens geom
_atom_sites_solution_primary direct
_atom_sites_solution_secondary difmap
_audit_creation_method SHELXL-97
_audit_update_record
;
2017-09-22 deposited with the CCDC.
2018-03-12 downloaded from the CCDC.
;
_cell_angle_alpha 90.00
_cell_angle_beta 90.00
_cell_angle_gamma 90.00
_cell_formula_units_Z 16
_cell_length_a 31.267(8)
_cell_length_b 8.132(3)
_cell_length_c 22.702(6)
_cell_measurement_reflns_used 4310
_cell_measurement_temperature 296
_cell_measurement_theta_max 21.73
_cell_measurement_theta_min 2.22
_cell_volume 5772(3)
_computing_cell_refinement 'Bruker SMART'
_computing_data_collection 'Bruker SMART'
_computing_data_reduction 'Bruker SAINT'
_computing_molecular_graphics 'Bruker SHELXTL'
_computing_publication_material 'Bruker SHELXTL'
_computing_structure_refinement 'Bruker SHELXTL'
_computing_structure_solution 'Bruker SHELXTL'
_diffrn_ambient_temperature 296
_diffrn_measured_fraction_theta_full 0.998
_diffrn_measured_fraction_theta_max 0.998
_diffrn_measurement_device_type 'CCD area detector'
_diffrn_measurement_method 'phi and omega scans'
_diffrn_radiation_monochromator graphite
_diffrn_radiation_source 'sealed tube'
_diffrn_radiation_type MoK\a
_diffrn_radiation_wavelength 0.71073
_diffrn_reflns_av_R_equivalents 0.1114
_diffrn_reflns_av_sigmaI/netI 0.1270
_diffrn_reflns_limit_h_max 40
_diffrn_reflns_limit_h_min -33
_diffrn_reflns_limit_k_max 10
_diffrn_reflns_limit_k_min -10
_diffrn_reflns_limit_l_max 23
_diffrn_reflns_limit_l_min -29
_diffrn_reflns_number 27936
_diffrn_reflns_theta_full 27.42
_diffrn_reflns_theta_max 27.42
_diffrn_reflns_theta_min 1.30
_exptl_absorpt_coefficient_mu 0.224
_exptl_crystal_colour COLORLESS
_exptl_crystal_density_diffrn 1.355
_exptl_crystal_density_method 'not measured'
_exptl_crystal_description BLOCK
_exptl_crystal_F_000 2464
_exptl_crystal_size_max 0.35
_exptl_crystal_size_mid 0.33
_exptl_crystal_size_min 0.3
_refine_diff_density_max 0.392
_refine_diff_density_min -0.496
_refine_diff_density_rms 0.122
_refine_ls_extinction_method none
_refine_ls_goodness_of_fit_ref 1.036
_refine_ls_hydrogen_treatment mixed
_refine_ls_matrix_type full
_refine_ls_number_parameters 379
_refine_ls_number_reflns 6568
_refine_ls_number_restraints 0
_refine_ls_restrained_S_all 1.036
_refine_ls_R_factor_all 0.2036
_refine_ls_R_factor_gt 0.0799
_refine_ls_shift/su_max 0.000
_refine_ls_shift/su_mean 0.000
_refine_ls_structure_factor_coef Fsqd
_refine_ls_weighting_details 'calc w=1/[\s^2^(Fo^2^)+(0.1143P)^2^+0.4409P] where P=(Fo^2^+2Fc^2^)/3'
_refine_ls_weighting_scheme calc
_refine_ls_wR_factor_gt 0.1818
_refine_ls_wR_factor_ref 0.2381
_reflns_number_gt 3000
_reflns_number_total 6584
_reflns_threshold_expression >2sigma(I)
_cod_data_source_file c8ob00304a2.cif
_cod_data_source_block 003
_cod_depositor_comments
;
The following automatic conversions were performed:

'_symmetry_cell_setting' value 'Orthorhombic' changed to
'orthorhombic' according to
/home/data/users/saulius/crontab/automatic-downloads/rss-feeds/RSC/lib/dictionaries/cif_core.dic
dictionary named 'cif_core.dic' version 2.4.2 from 2011-04-26.

Automatic conversion script
Id: cif_fix_values 4973 2017-02-22 13:04:09Z antanas 

 Adding full bibliography for 7156146--7156148.cif.
;
_cod_original_cell_volume 5773(3)
_cod_original_sg_symbol_H-M 'Pbca '
_cod_original_formula_sum '	C17 H14 N2 O S'
_cod_database_code 7156148

loop_
_symmetry_equiv_pos_as_xyz
'x, y, z'
'-x+1/2, -y, z+1/2'
'-x, y+1/2, -z+1/2'
'x+1/2, -y+1/2, -z'
'-x, -y, -z'
'x-1/2, y, -z-1/2'
'x, -y-1/2, z-1/2'
'-x-1/2, y-1/2, z'

loop_
_atom_site_label
_atom_site_type_symbol
_atom_site_fract_x
_atom_site_fract_y
_atom_site_fract_z
_atom_site_U_iso_or_equiv
_atom_site_adp_type
_atom_site_occupancy
_atom_site_symmetry_multiplicity
_atom_site_calc_flag
_atom_site_refinement_flags
S1 S 0.12016(3) 0.85663(17) 0.03789(5) 0.0600(4) Uani 1 1 d .
N1 N 0.03012(9) 0.7791(4) 0.06028(11) 0.0394(8) Uani 1 1 d .
O1 O 0.01251(10) 0.8507(4) -0.12947(11) 0.0598(8) Uani 1 1 d .
N2 N -0.01049(9) 0.7138(4) 0.06280(11) 0.0388(8) Uani 1 1 d .
C2 C 0.07917(11) 0.8764(5) -0.01223(15) 0.0396(9) Uani 1 1 d .
C3 C -0.00001(11) 0.7720(5) -0.03061(14) 0.0348(9) Uani 1 1 d .
C4 C 0.03688(11) 0.8138(5) 0.00384(15) 0.0375(9) Uani 1 1 d .
C5 C -0.02887(11) 0.7067(5) 0.00903(14) 0.0363(9) Uani 1 1 d .
C6 C -0.01018(13) 0.7844(5) -0.09303(16) 0.0451(10) Uani 1 1 d .
C13 C -0.01569(12) 0.7629(5) 0.16820(15) 0.0461(10) Uani 1 1 d .
H13 H 0.0007 0.8576 0.1636 0.055 Uiso 1 1 calc R
C7 C 0.13691(15) 1.0001(7) -0.05772(19) 0.0680(14) Uani 1 1 d .
H7 H 0.1519 1.0558 -0.0870 0.082 Uiso 1 1 calc R
C14 C -0.02698(11) 0.6686(5) 0.11950(15) 0.0385(10) Uani 1 1 d .
C15 C -0.05263(13) 0.5320(6) 0.12583(16) 0.0493(11) Uani 1 1 d .
H15 H -0.0605 0.4702 0.0931 0.059 Uiso 1 1 calc R
C8 C -0.08468(15) 0.6923(8) -0.06585(18) 0.0787(17) Uani 1 1 d .
H8A H -0.1052 0.6122 -0.0800 0.094 Uiso 1 1 calc R
H8B H -0.0994 0.7971 -0.0635 0.094 Uiso 1 1 calc R
C9 C -0.07242(12) 0.6443(6) -0.00536(17) 0.0508(11) Uani 1 1 d .
H9A H -0.0729 0.5254 -0.0019 0.061 Uiso 1 1 calc R
H9B H -0.0929 0.6889 0.0224 0.061 Uiso 1 1 calc R
C10 C 0.09260(12) 0.9564(5) -0.06357(16) 0.0480(11) Uani 1 1 d .
H10 H 0.0756 0.9779 -0.0962 0.058 Uiso 1 1 calc R
C16 C -0.02899(13) 0.7142(6) 0.22297(16) 0.0559(12) Uani 1 1 d .
H16 H -0.0208 0.7751 0.2558 0.067 Uiso 1 1 calc R
C17 C -0.05405(14) 0.5778(6) 0.23042(18) 0.0605(13) Uani 1 1 d .
H17 H -0.0626 0.5457 0.2679 0.073 Uiso 1 1 calc R
C18 C -0.06651(13) 0.4880(6) 0.18131(18) 0.0575(12) Uani 1 1 d .
H18 H -0.0844 0.3975 0.1859 0.069 Uiso 1 1 calc R
C11 C 0.15485(13) 0.9545(6) -0.00717(19) 0.0628(13) Uani 1 1 d .
H11 H 0.1833 0.9743 0.0023 0.075 Uiso 1 1 calc R
C12 C -0.05147(13) 0.7075(7) -0.10993(17) 0.0718(15) Uani 1 1 d .
H12A H -0.0631 0.7702 -0.1425 0.086 Uiso 1 1 calc R
H12B H -0.0453 0.5981 -0.1247 0.086 Uiso 1 1 calc R
S2 S 0.12550(4) 0.56825(18) 0.28498(5) 0.0654(4) Uani 1 1 d .
N3 N 0.21727(9) 0.5912(4) 0.30660(12) 0.0440(8) Uani 1 1 d .
C19 C 0.27992(11) 0.5657(5) 0.36684(15) 0.0403(10) Uani 1 1 d .
N4 N 0.26104(9) 0.5870(4) 0.30995(12) 0.0432(8) Uani 1 1 d .
C39 C 0.20841(11) 0.6205(5) 0.25046(16) 0.0429(10) Uani 1 1 d .
C28 C 0.27926(11) 0.6118(5) 0.25675(16) 0.0413(10) Uani 1 1 d .
C29 C 0.16305(11) 0.6278(5) 0.23423(15) 0.0402(10) Uani 1 1 d .
O2 O 0.22872(11) 0.6939(6) 0.11781(13) 0.1002(14) Uani 1 1 d .
C31 C 0.24672(12) 0.6343(5) 0.21659(15) 0.0436(10) Uani 1 1 d .
C20 C 0.31577(12) 0.4693(5) 0.37395(17) 0.0499(11) Uani 1 1 d .
H20 H 0.3285 0.4186 0.3417 0.060 Uiso 1 1 calc R
C21 C 0.26105(13) 0.6410(6) 0.41492(17) 0.0532(12) Uani 1 1 d .
H21 H 0.2372 0.7080 0.4098 0.064 Uiso 1 1 calc R
C22 C 0.33245(13) 0.4491(6) 0.42986(19) 0.0594(13) Uani 1 1 d .
H22 H 0.3571 0.3865 0.4350 0.071 Uiso 1 1 calc R
C36 C 0.09884(14) 0.6664(6) 0.1862(2) 0.0610(13) Uani 1 1 d .
H36 H 0.0803 0.6960 0.1560 0.073 Uiso 1 1 calc R
C23 C 0.27758(14) 0.6165(7) 0.47037(17) 0.0630(13) Uani 1 1 d .
H23 H 0.2647 0.6650 0.5029 0.076 Uiso 1 1 calc R
C32 C 0.14434(12) 0.6766(5) 0.18086(18) 0.0486(11) Uani 1 1 d .
H32 H 0.1591 0.7101 0.1474 0.058 Uiso 1 1 calc R
C24 C 0.31344(14) 0.5194(7) 0.47748(19) 0.0669(14) Uani 1 1 d .
H24 H 0.3246 0.5020 0.5149 0.080 Uiso 1 1 calc R
C37 C 0.08528(13) 0.6110(6) 0.23794(19) 0.0584(12) Uani 1 1 d .
H37 H 0.0565 0.5973 0.2473 0.070 Uiso 1 1 calc R
C33 C 0.25574(15) 0.6631(7) 0.15471(18) 0.0655(14) Uani 1 1 d .
C34 C 0.33274(15) 0.6896(7) 0.1835(2) 0.0780(16) Uani 1 1 d .
H34A H 0.3325 0.8084 0.1872 0.094 Uiso 1 1 calc R
H34B H 0.3610 0.6581 0.1699 0.094 Uiso 1 1 calc R
C35 C 0.32613(12) 0.6173(6) 0.24351(18) 0.0574(12) Uani 1 1 d .
H35A H 0.3380 0.5071 0.2449 0.069 Uiso 1 1 calc R
H35B H 0.3407 0.6837 0.2728 0.069 Uiso 1 1 calc R
C38 C 0.30164(16) 0.6431(8) 0.1381(2) 0.0930(19) Uani 1 1 d .
H38A H 0.3065 0.5290 0.1277 0.112 Uiso 1 1 calc R
H38B H 0.3071 0.7087 0.1033 0.112 Uiso 1 1 calc R

loop_
_atom_site_aniso_label
_atom_site_aniso_U_11
_atom_site_aniso_U_22
_atom_site_aniso_U_33
_atom_site_aniso_U_23
_atom_site_aniso_U_13
_atom_site_aniso_U_12
S1 0.0467(7) 0.0859(10) 0.0474(6) -0.0062(6) 0.0000(5) 0.0017(6)
N1 0.0368(18) 0.050(2) 0.0315(17) -0.0007(15) 0.0002(13) 0.0037(16)
O1 0.076(2) 0.070(2) 0.0342(15) 0.0085(15) -0.0045(15) -0.0031(17)
N2 0.0324(17) 0.053(2) 0.0310(17) 0.0036(15) 0.0012(13) 0.0024(16)
C2 0.037(2) 0.046(3) 0.036(2) -0.0129(18) 0.0062(17) -0.0004(19)
C3 0.037(2) 0.035(2) 0.0320(19) -0.0046(17) -0.0014(16) 0.0097(17)
C4 0.043(2) 0.038(2) 0.0320(19) -0.0018(17) 0.0033(17) 0.0099(18)
C5 0.039(2) 0.043(2) 0.0267(18) -0.0009(17) -0.0047(16) 0.0065(19)
C6 0.051(2) 0.052(3) 0.033(2) 0.002(2) -0.0012(19) 0.008(2)
C13 0.051(2) 0.051(3) 0.036(2) 0.0010(19) -0.0012(18) 0.001(2)
C7 0.066(3) 0.083(4) 0.055(3) -0.004(3) 0.022(2) -0.018(3)
C14 0.033(2) 0.051(3) 0.0310(19) 0.0052(18) 0.0007(16) 0.0094(19)
C15 0.049(2) 0.059(3) 0.039(2) 0.002(2) 0.0006(19) 0.000(2)
C8 0.062(3) 0.128(5) 0.046(3) 0.012(3) -0.019(2) -0.022(3)
C9 0.042(2) 0.067(3) 0.043(2) -0.004(2) -0.0064(18) -0.004(2)
C10 0.042(2) 0.059(3) 0.044(2) 0.002(2) 0.0103(18) -0.006(2)
C16 0.055(3) 0.081(4) 0.032(2) -0.006(2) 0.0039(18) 0.001(3)
C17 0.056(3) 0.087(4) 0.039(2) 0.013(2) 0.014(2) 0.004(3)
C18 0.055(3) 0.060(3) 0.057(3) 0.014(2) 0.006(2) -0.004(2)
C11 0.043(2) 0.088(4) 0.058(3) -0.024(3) 0.008(2) -0.002(2)
C12 0.053(3) 0.132(5) 0.031(2) 0.002(3) -0.014(2) -0.004(3)
S2 0.0469(7) 0.0957(11) 0.0536(7) 0.0049(6) -0.0023(5) 0.0094(6)
N3 0.0321(17) 0.064(2) 0.0360(17) 0.0024(16) -0.0033(14) 0.0068(16)
C19 0.034(2) 0.047(3) 0.040(2) 0.0062(19) -0.0059(17) -0.0031(19)
N4 0.0320(18) 0.061(2) 0.0369(17) 0.0011(16) -0.0002(14) 0.0045(16)
C39 0.043(2) 0.048(3) 0.037(2) -0.0014(19) -0.0029(18) 0.0057(19)
C28 0.042(2) 0.041(3) 0.041(2) -0.0003(19) 0.0069(19) 0.0000(19)
C29 0.043(2) 0.042(3) 0.035(2) -0.0039(18) -0.0058(17) 0.0038(19)
O2 0.082(2) 0.176(4) 0.0423(17) 0.019(2) 0.0019(18) 0.006(3)
C31 0.046(2) 0.049(3) 0.036(2) 0.0003(18) 0.0011(18) -0.002(2)
C20 0.036(2) 0.058(3) 0.056(3) 0.007(2) 0.0002(19) 0.001(2)
C21 0.044(2) 0.071(3) 0.045(2) 0.005(2) -0.0064(19) 0.012(2)
C22 0.037(2) 0.077(4) 0.064(3) 0.024(3) -0.015(2) -0.002(2)
C36 0.065(3) 0.057(3) 0.061(3) -0.003(2) -0.032(2) -0.001(2)
C23 0.052(3) 0.092(4) 0.044(2) -0.003(2) -0.008(2) -0.001(3)
C32 0.043(2) 0.050(3) 0.053(2) 0.000(2) -0.0181(19) 0.000(2)
C24 0.052(3) 0.097(4) 0.052(3) 0.017(3) -0.023(2) -0.013(3)
C37 0.044(2) 0.070(3) 0.060(3) -0.007(3) -0.010(2) 0.003(2)
C33 0.061(3) 0.096(4) 0.040(2) 0.005(2) 0.003(2) 0.000(3)
C34 0.061(3) 0.107(5) 0.066(3) 0.013(3) 0.021(3) -0.010(3)
C35 0.043(2) 0.073(3) 0.056(3) 0.000(2) 0.010(2) -0.005(2)
C38 0.080(4) 0.151(6) 0.048(3) 0.007(3) 0.018(3) -0.004(4)

loop_
_atom_type_symbol
_atom_type_description
_atom_type_scat_dispersion_real
_atom_type_scat_dispersion_imag
_atom_type_scat_source
C C 0.0033 0.0016 'International Tables Vol C Tables 4.2.6.8 and 6.1.1.4'
H H 0.0000 0.0000 'International Tables Vol C Tables 4.2.6.8 and 6.1.1.4'
N N 0.0061 0.0033 'International Tables Vol C Tables 4.2.6.8 and 6.1.1.4'
O O 0.0106 0.0060 'International Tables Vol C Tables 4.2.6.8 and 6.1.1.4'
S S 0.1246 0.1234 'International Tables Vol C Tables 4.2.6.8 and 6.1.1.4'

loop_
_geom_angle_atom_site_label_1
_geom_angle_atom_site_label_2
_geom_angle_atom_site_label_3
_geom_angle
C11 S1 C2 91.9(2)
C4 N1 N2 105.6(3)
C5 N2 N1 111.8(3)
C5 N2 C14 130.3(3)
N1 N2 C14 117.9(3)
C10 C2 C4 129.8(3)
C10 C2 S1 111.7(3)
C4 C2 S1 118.4(3)
C5 C3 C4 105.1(3)
C5 C3 C6 121.2(3)
C4 C3 C6 133.6(3)
N1 C4 C3 110.3(3)
N1 C4 C2 117.3(3)
C3 C4 C2 132.3(3)
N2 C5 C3 107.1(3)
N2 C5 C9 127.0(3)
C3 C5 C9 125.8(3)
O1 C6 C3 124.5(4)
O1 C6 C12 121.2(3)
C3 C6 C12 114.3(3)
C16 C13 C14 119.0(4)
C11 C7 C10 114.7(4)
C15 C14 C13 120.6(3)
C15 C14 N2 120.6(3)
C13 C14 N2 118.7(3)
C14 C15 C18 119.2(4)
C12 C8 C9 118.6(4)
C8 C9 C5 110.6(3)
C2 C10 C7 109.1(3)
C17 C16 C13 121.4(4)
C16 C17 C18 119.2(4)
C15 C18 C17 120.6(4)
C7 C11 S1 112.5(3)
C8 C12 C6 118.8(4)
C37 S2 C29 91.5(2)
C39 N3 N4 105.4(3)
C20 C19 C21 120.4(3)
C20 C19 N4 120.7(3)
C21 C19 N4 118.9(3)
C28 N4 N3 111.6(3)
C28 N4 C19 130.7(3)
N3 N4 C19 117.7(3)
N3 C39 C31 110.9(3)
N3 C39 C29 116.8(3)
C31 C39 C29 132.3(3)
N4 C28 C31 107.5(3)
N4 C28 C35 126.7(3)
C31 C28 C35 125.9(3)
C32 C29 C39 129.2(3)
C32 C29 S2 112.0(3)
C39 C29 S2 118.8(3)
C28 C31 C39 104.6(3)
C28 C31 C33 121.2(3)
C39 C31 C33 134.2(4)
C19 C20 C22 118.8(4)
C23 C21 C19 119.8(4)
C24 C22 C20 121.0(4)
C37 C36 C32 114.4(4)
C21 C23 C24 119.7(4)
C29 C32 C36 109.0(4)
C22 C24 C23 120.2(4)
C36 C37 S2 113.1(3)
O2 C33 C31 124.4(4)
O2 C33 C38 121.1(4)
C31 C33 C38 114.4(4)
C38 C34 C35 116.5(4)
C28 C35 C34 109.2(3)
C34 C38 C33 115.6(4)

loop_
_geom_bond_atom_site_label_1
_geom_bond_atom_site_label_2
_geom_bond_distance
S1 C11 1.690(5)
S1 C2 1.721(4)
N1 C4 1.329(4)
N1 N2 1.378(4)
O1 C6 1.216(4)
N2 C5 1.350(4)
N2 C14 1.434(4)
C2 C10 1.399(5)
C2 C4 1.463(5)
C3 C5 1.381(5)
C3 C4 1.434(5)
C3 C6 1.456(5)
C5 C9 1.490(5)
C6 C12 1.485(6)
C13 C16 1.370(5)
C13 C14 1.391(5)
C7 C11 1.330(6)
C7 C10 1.436(6)
C14 C15 1.378(6)
C15 C18 1.379(5)
C8 C12 1.447(6)
C8 C9 1.478(6)
C16 C17 1.368(6)
C17 C18 1.389(6)
S2 C37 1.686(4)
S2 C29 1.715(4)
N3 C39 1.326(5)
N3 N4 1.371(4)
C19 C20 1.377(5)
C19 C21 1.384(5)
C19 N4 1.431(4)
N4 C28 1.351(4)
C39 C31 1.428(5)
C39 C29 1.466(5)
C28 C31 1.378(5)
C28 C35 1.497(5)
C29 C32 1.403(5)
O2 C33 1.216(5)
C31 C33 1.452(5)
C20 C22 1.382(5)
C21 C23 1.375(5)
C22 C24 1.360(6)
C36 C37 1.327(6)
C36 C32 1.430(6)
C23 C24 1.381(6)
C33 C38 1.492(6)
C34 C38 1.466(6)
C34 C35 1.498(6)
